data_4080369
loop_
_publ_author_name
'Sohail, Muhammad'
'Bassindale, Alan R.'
'Taylor, Peter G.'
'Korlyukov, Alexander A.'
'Arkhipov, Dmitry E.'
'Male, Louise'
'Coles, Simon J.'
'Hursthouse, Michael B.'

_publ_section_title
;
 Synthesis and Hydrolysis--Condensation Study of Water-Soluble
 Self-Assembled Pentacoordinate Polysilylamides
;
_journal_issue 6
_journal_name_full Organometallics
_journal_page_first 1721
_journal_paper_doi 10.1021/om301137b
_journal_volume 32
_journal_year 2013
_chemical_formula_moiety 'C8 H12 Cl2 N O2 Si, Cl '
_chemical_formula_sum 'C8 H12 Cl3 N O2 Si'
_chemical_formula_weight 288.63
_chemical_name_systematic
; 
 ? 
;
_space_group_IT_number 33
_symmetry_cell_setting orthorhombic
_symmetry_space_group_name_Hall 'P 2c -2n'
_symmetry_space_group_name_H-M 'P n a 21'
_atom_sites_solution_hydrogens mixed
_atom_sites_solution_primary direct
_atom_sites_solution_secondary difmap
_audit_creation_method SHELXL-97
_cell_angle_alpha 90.00
_cell_angle_beta 90.00
_cell_angle_gamma 90.00
_cell_formula_units_Z 4
_cell_length_a 7.8386(5)
_cell_length_b 21.0217(13)
_cell_length_c 7.4554(5)
_cell_measurement_reflns_used 3804
_cell_measurement_temperature 100(2)
_cell_measurement_theta_max 27.76
_cell_measurement_theta_min 2.77
_cell_volume 1228.51(14)
_computing_cell_refinement 'APEX2 (Bruker, 2005)'
_computing_data_collection 'APEX2 (Bruker, 2005)'
_computing_data_reduction 'APEX2 (Bruker, 2005)'
_computing_molecular_graphics 'SHELXTL ver. 5.1 (Sheldrick, 1998)'
_computing_publication_material 'SHELXTL ver. 5.1 (Sheldrick, 1998)'
_computing_structure_refinement 'SHELXTL ver. 5.1 (Sheldrick, 1998)'
_computing_structure_solution 'SHELXTL ver. 5.1 (Sheldrick, 1998)'
_diffrn_ambient_temperature 100(2)
_diffrn_measured_fraction_theta_full 0.998
_diffrn_measured_fraction_theta_max 0.998
_diffrn_measurement_device_type 'Bruker APEX II CCD area detector'
_diffrn_measurement_method 'phi and omega scans'
_diffrn_radiation_monochromator graphite
_diffrn_radiation_source 'fine-focus sealed tube'
_diffrn_radiation_type MoK\a
_diffrn_radiation_wavelength 0.71073
_diffrn_reflns_av_R_equivalents 0.0459
_diffrn_reflns_av_sigmaI/netI 0.0389
_diffrn_reflns_limit_h_max 11
_diffrn_reflns_limit_h_min -11
_diffrn_reflns_limit_k_max 29
_diffrn_reflns_limit_k_min -29
_diffrn_reflns_limit_l_max 10
_diffrn_reflns_limit_l_min -10
_diffrn_reflns_number 15742
_diffrn_reflns_theta_full 30.46
_diffrn_reflns_theta_max 30.46
_diffrn_reflns_theta_min 1.94
_exptl_absorpt_coefficient_mu 0.823
_exptl_absorpt_correction_T_max 0.9610
_exptl_absorpt_correction_T_min 0.9003
_exptl_absorpt_correction_type multi-scan
_exptl_absorpt_process_details 'APEX2 (Bruker, 2005)'
_exptl_crystal_colour colorless
_exptl_crystal_density_diffrn 1.561
_exptl_crystal_density_method 'not measured'
_exptl_crystal_description prism
_exptl_crystal_F_000 592
_exptl_crystal_size_max 0.13
_exptl_crystal_size_mid 0.11
_exptl_crystal_size_min 0.05
_refine_diff_density_max 0.566
_refine_diff_density_min -0.269
_refine_diff_density_rms 0.081
_refine_ls_abs_structure_details 'Flack H D (1983), Acta Cryst. A39, 876-881'
_refine_ls_abs_structure_Flack 0.05(6)
_refine_ls_extinction_method none
_refine_ls_goodness_of_fit_ref 1.020
_refine_ls_hydrogen_treatment constr
_refine_ls_matrix_type full
_refine_ls_number_parameters 139
_refine_ls_number_reflns 3719
_refine_ls_number_restraints 1
_refine_ls_restrained_S_all 1.019
_refine_ls_R_factor_all 0.0441
_refine_ls_R_factor_gt 0.0361
_refine_ls_shift/su_max 0.000
_refine_ls_shift/su_mean 0.000
_refine_ls_structure_factor_coef Fsqd
_refine_ls_weighting_details 'calc w=1/[\s^2^(Fo^2^)+(0.0507P)^2^] where P=(Fo^2^+2Fc^2^)/3'
_refine_ls_weighting_scheme calc
_refine_ls_wR_factor_gt 0.0804
_refine_ls_wR_factor_ref 0.0840
_reflns_number_gt 3316
_reflns_number_total 3719
_reflns_threshold_expression I>2u(I)
_cod_data_source_file om301137b_si_002.cif
_cod_data_source_block sm109
_cod_depositor_comments
;
The following automatic conversions were performed:

'_symmetry_cell_setting' value 'Orthorhombic' changed to
'orthorhombic' according to
/home/saulius/struct/CIF-dictionaries/cif_core.dic dictionary named
'cif_core.dic' version 2.4.2 from 2011-04-26.

Automatic conversion script
Id: cif_fix_values 1891 2012-01-12 08:04:46Z andrius 
;
_cod_original_sg_symbol_Hall 'P 2c -2n '
_cod_database_code 4080369

loop_
_symmetry_equiv_pos_as_xyz
'x, y, z'
'-x, -y, z+1/2'
'x+1/2, -y+1/2, z'
'-x+1/2, y+1/2, z+1/2'

loop_
_atom_site_label
_atom_site_type_symbol
_atom_site_fract_x
_atom_site_fract_y
_atom_site_fract_z
_atom_site_U_iso_or_equiv
_atom_site_adp_type
_atom_site_occupancy
_atom_site_symmetry_multiplicity
_atom_site_calc_flag
_atom_site_refinement_flags
Si1 Si 0.44098(7) 0.38341(3) 0.19247(9) 0.01615(13) Uani 1 1 d .
Cl1 Cl 0.51919(8) 0.39034(3) 0.59465(8) 0.02559(13) Uani 1 1 d .
Cl2 Cl 0.14999(7) 0.26203(2) -0.27000(7) 0.02239(12) Uani 1 1 d .
O1 O 0.2735(2) 0.44259(7) 0.1174(2) 0.0191(3) Uani 1 1 d .
O2 O 0.58761(19) 0.31507(7) 0.2423(3) 0.0227(4) Uani 1 1 d .
H2WA H 0.5585 0.2762 0.2475 0.016(6) Uiso 1 1 d R
H2WB H 0.6933 0.3239 0.2459 0.039(9) Uiso 1 1 d R
N1 N 0.2005(2) 0.36269(8) -0.0703(3) 0.0159(4) Uani 1 1 d .
C1 C 0.3419(3) 0.32929(10) 0.0181(3) 0.0174(4) Uani 1 1 d .
H1A H 0.4288 0.3171 -0.0719 0.021 Uiso 1 1 calc R
H1B H 0.2992 0.2901 0.0762 0.021 Uiso 1 1 calc R
C1A C 0.3537(3) 0.38516(13) 0.4271(3) 0.0236(5) Uani 1 1 d .
H1AA H 0.2764 0.4221 0.4398 0.028 Uiso 1 1 calc R
H1AB H 0.2858 0.3461 0.4481 0.028 Uiso 1 1 calc R
C1B C 0.6178(3) 0.43885(11) 0.1416(4) 0.0260(5) Uani 1 1 d .
H1BA H 0.7246 0.4218 0.1904 0.039 Uiso 1 1 calc R
H1BB H 0.5941 0.4803 0.1962 0.039 Uiso 1 1 calc R
H1BC H 0.6285 0.4438 0.0114 0.039 Uiso 1 1 calc R
C2 C 0.1000(3) 0.33715(10) -0.2003(3) 0.0173(4) Uani 1 1 d .
C3 C -0.0318(3) 0.37021(11) -0.2733(3) 0.0204(4) Uani 1 1 d .
H3A H -0.1021 0.3518 -0.3632 0.024 Uiso 1 1 calc R
C4 C -0.0607(3) 0.43234(11) -0.2118(3) 0.0204(4) Uani 1 1 d .
H4A H -0.1522 0.4563 -0.2607 0.024 Uiso 1 1 calc R
C5 C 0.0403(3) 0.45890(12) -0.0830(3) 0.0206(5) Uani 1 1 d .
H5A H 0.0206 0.5013 -0.0443 0.025 Uiso 1 1 calc R
C6 C 0.1734(3) 0.42312(11) -0.0081(3) 0.0175(4) Uani 1 1 d .
Cl Cl 0.96206(6) 0.31728(2) 0.27337(8) 0.01906(11) Uani 1 1 d .

loop_
_atom_site_aniso_label
_atom_site_aniso_U_11
_atom_site_aniso_U_22
_atom_site_aniso_U_33
_atom_site_aniso_U_23
_atom_site_aniso_U_13
_atom_site_aniso_U_12
Si1 0.0131(3) 0.0169(3) 0.0184(3) 0.0012(2) 0.0007(2) 0.0014(2)
Cl1 0.0275(3) 0.0270(3) 0.0223(3) 0.0013(2) -0.0090(2) -0.0003(2)
Cl2 0.0271(3) 0.0190(2) 0.0211(2) -0.0019(2) 0.0005(2) -0.0004(2)
O1 0.0192(8) 0.0185(7) 0.0196(8) -0.0023(6) -0.0035(6) 0.0051(6)
O2 0.0133(7) 0.0173(7) 0.0376(10) 0.0037(7) -0.0032(7) -0.0003(5)
N1 0.0157(9) 0.0176(9) 0.0145(8) 0.0014(7) 0.0025(7) 0.0015(7)
C1 0.0172(10) 0.0175(10) 0.0174(10) 0.0019(8) 0.0000(8) 0.0047(8)
C1A 0.0160(11) 0.0364(14) 0.0184(11) -0.0001(10) -0.0033(9) -0.0010(10)
C1B 0.0187(11) 0.0208(11) 0.0384(15) 0.0063(10) 0.0031(10) 0.0002(9)
C2 0.0194(10) 0.0195(10) 0.0131(10) -0.0003(8) 0.0045(8) -0.0005(8)
C3 0.0191(10) 0.0260(11) 0.0161(10) 0.0013(9) 0.0011(9) -0.0004(8)
C4 0.0188(10) 0.0269(11) 0.0154(10) 0.0048(9) 0.0022(8) 0.0045(9)
C5 0.0215(12) 0.0217(11) 0.0187(11) 0.0002(9) 0.0015(9) 0.0063(9)
C6 0.0168(10) 0.0208(11) 0.0149(9) 0.0003(8) 0.0017(8) 0.0010(8)
Cl 0.0138(2) 0.0209(2) 0.0225(3) -0.0016(2) -0.0005(2) 0.00087(18)

loop_
_atom_type_symbol
_atom_type_description
_atom_type_scat_dispersion_real
_atom_type_scat_dispersion_imag
_atom_type_scat_source
C C 0.0033 0.0016 'International Tables Vol C Tables 4.2.6.8 and 6.1.1.4'
H H 0.0000 0.0000 'International Tables Vol C Tables 4.2.6.8 and 6.1.1.4'
N N 0.0061 0.0033 'International Tables Vol C Tables 4.2.6.8 and 6.1.1.4'
O O 0.0106 0.0060 'International Tables Vol C Tables 4.2.6.8 and 6.1.1.4'
Si Si 0.0817 0.0704 'International Tables Vol C Tables 4.2.6.8 and 6.1.1.4'
Cl Cl 0.1484 0.1585 'International Tables Vol C Tables 4.2.6.8 and 6.1.1.4'

loop_
_geom_angle_atom_site_label_1
_geom_angle_atom_site_label_2
_geom_angle_atom_site_label_3
_geom_angle
C1B Si1 O2 93.66(9)
C1B Si1 C1A 116.83(12)
O2 Si1 C1A 93.09(10)
C1B Si1 O1 92.57(9)
O2 Si1 O1 170.43(8)
C1A Si1 O1 90.57(9)
C1B Si1 C1 123.02(12)
O2 Si1 C1 85.82(9)
C1A Si1 C1 120.10(11)
O1 Si1 C1 84.70(9)
C6 O1 Si1 115.36(14)
Si1 O2 H2WA 125.6
Si1 O2 H2WB 115.8
H2WA O2 H2WB 118.1
C2 N1 C6 121.22(19)
C2 N1 C1 124.65(18)
C6 N1 C1 114.11(18)
N1 C1 Si1 109.29(15)
N1 C1 H1A 109.8
Si1 C1 H1A 109.8
N1 C1 H1B 109.8
Si1 C1 H1B 109.8
H1A C1 H1B 108.3
Cl1 C1A Si1 112.57(13)
Cl1 C1A H1AA 109.1
Si1 C1A H1AA 109.1
Cl1 C1A H1AB 109.1
Si1 C1A H1AB 109.1
H1AA C1A H1AB 107.8
Si1 C1B H1BA 109.5
Si1 C1B H1BB 109.5
H1BA C1B H1BB 109.5
Si1 C1B H1BC 109.5
H1BA C1B H1BC 109.5
H1BB C1B H1BC 109.5
C3 C2 N1 121.6(2)
C3 C2 Cl2 121.70(18)
N1 C2 Cl2 116.69(17)
C2 C3 C4 117.9(2)
C2 C3 H3A 121.0
C4 C3 H3A 121.0
C5 C4 C3 121.2(2)
C5 C4 H4A 119.4
C3 C4 H4A 119.4
C4 C5 C6 119.5(2)
C4 C5 H5A 120.2
C6 C5 H5A 120.2
O1 C6 N1 116.53(19)
O1 C6 C5 124.9(2)
N1 C6 C5 118.6(2)

loop_
_geom_bond_atom_site_label_1
_geom_bond_atom_site_label_2
_geom_bond_distance
Si1 C1B 1.850(2)
Si1 O2 1.8769(16)
Si1 C1A 1.879(3)
Si1 O1 1.8932(16)
Si1 C1 1.894(2)
Cl1 C1A 1.804(2)
Cl2 C2 1.708(2)
O1 C6 1.288(3)
O2 H2WA 0.8500
O2 H2WB 0.8499
N1 C2 1.359(3)
N1 C6 1.369(3)
N1 C1 1.469(3)
C1 H1A 0.9900
C1 H1B 0.9900
C1A H1AA 0.9900
C1A H1AB 0.9900
C1B H1BA 0.9800
C1B H1BB 0.9800
C1B H1BC 0.9800
C2 C3 1.359(3)
C3 C4 1.403(3)
C3 H3A 0.9500
C4 C5 1.364(3)
C4 H4A 0.9500
C5 C6 1.402(3)
C5 H5A 0.9500

loop_
_geom_hbond_atom_site_label_D
_geom_hbond_atom_site_label_H
_geom_hbond_atom_site_label_A
_geom_hbond_distance_DH
_geom_hbond_distance_HA
_geom_hbond_distance_DA
_geom_hbond_angle_DHA
_geom_hbond_site_symmetry_A
_geom_hbond_publ_flag
O2 H2WA Cl 0.85 2.11 2.9602(16) 174 3_455 yes
O2 H2WB Cl 0.85 2.12 2.9447(16) 163 . yes

loop_
_geom_torsion_atom_site_label_1
_geom_torsion_atom_site_label_2
_geom_torsion_atom_site_label_3
_geom_torsion_atom_site_label_4
_geom_torsion
C1B Si1 O1 C6 122.79(17)
C1A Si1 O1 C6 -120.32(16)
C1 Si1 O1 C6 -0.14(16)
C2 N1 C1 Si1 -178.87(16)
C6 N1 C1 Si1 -0.2(2)
C1B Si1 C1 N1 -89.46(18)
O2 Si1 C1 N1 178.88(16)
C1A Si1 C1 N1 87.74(18)
O1 Si1 C1 N1 0.16(14)
C1B Si1 C1A Cl1 -42.43(18)
O2 Si1 C1A Cl1 53.24(14)
O1 Si1 C1A Cl1 -135.60(13)
C1 Si1 C1A Cl1 140.20(12)
C6 N1 C2 C3 -0.3(3)
C1 N1 C2 C3 178.3(2)
C6 N1 C2 Cl2 178.51(16)
C1 N1 C2 Cl2 -2.9(3)
N1 C2 C3 C4 0.6(3)
Cl2 C2 C3 C4 -178.11(17)
C2 C3 C4 C5 0.1(3)
C3 C4 C5 C6 -1.2(4)
Si1 O1 C6 N1 0.1(2)
Si1 O1 C6 C5 179.66(18)
C2 N1 C6 O1 178.82(19)
C1 N1 C6 O1 0.1(3)
C2 N1 C6 C5 -0.8(3)
C1 N1 C6 C5 -179.6(2)
C4 C5 C6 O1 -178.0(2)
C4 C5 C6 N1 1.6(3)
